data_4330041
loop_
_publ_author_name
'Qisheng Lin'
'Volodymyr Smetana'
'Gordon J. Miller'
'John D. Corbett'

_publ_contact_author_address
;Ames Laboratory, US-DOE&
Dept. of Chem.
Iowa State University
Ames, IA, 50011
;
_publ_contact_author_email jcorbett@iastate.edu
_publ_contact_author_name 'John D. Corbett'
_publ_section_title
;
 Conventional and Stuffed Bergman-Type Phases in the Na-Au-T (T = Ga, Ge,
 Sn) Systems: Syntheses, Structures, Coloring of Cluster Centers, and
 Fermi Sphere-Brillouin Zone Interactions
;
_journal_name_full 'Inorganic Chemistry'
_journal_page_first 8882
_journal_page_last 8889
_journal_paper_doi 10.1021/ic300866q
_journal_volume 51
_journal_year 2012
_chemical_formula_sum 'Au38.54 Na26 Sn13.45'
_chemical_formula_weight 9786.79
_chemical_name_systematic
; 
 ? 
;
_space_group_IT_number 204
_symmetry_cell_setting cubic
_symmetry_space_group_name_Hall '-I 2 2 3'
_symmetry_space_group_name_H-M 'I m -3'
_atom_sites_solution_primary direct
_atom_sites_solution_secondary difmap
_audit_creation_method SHELXL-97
_cell_angle_alpha 90.00
_cell_angle_beta 90.00
_cell_angle_gamma 90.00
_cell_formula_units_Z 2
_cell_length_a 15.0194(10)
_cell_length_b 15.0194(10)
_cell_length_c 15.0194(10)
_cell_measurement_reflns_used 664
_cell_measurement_temperature 273(2)
_cell_measurement_theta_max 28.24
_cell_measurement_theta_min 1.92
_cell_volume 3388.1(4)
_computing_structure_refinement 'SHELXL-97 (Sheldrick, 1997)'
_computing_structure_solution 'SHELXS-97 (Sheldrick, 1990)'
_diffrn_ambient_temperature 273(2)
_diffrn_measured_fraction_theta_full 0.999
_diffrn_measured_fraction_theta_max 0.999
_diffrn_measurement_device_type 'BRUKER APEX CCD'
_diffrn_measurement_method '\W SCAN'
_diffrn_radiation_monochromator graphite
_diffrn_radiation_source 'fine-focus sealed tube'
_diffrn_radiation_type MoK\a
_diffrn_radiation_wavelength 0.71073
_diffrn_reflns_av_R_equivalents 0.0569
_diffrn_reflns_av_sigmaI/netI 0.0212
_diffrn_reflns_limit_h_max 19
_diffrn_reflns_limit_h_min -19
_diffrn_reflns_limit_k_max 19
_diffrn_reflns_limit_k_min -19
_diffrn_reflns_limit_l_max 20
_diffrn_reflns_limit_l_min -19
_diffrn_reflns_number 14982
_diffrn_reflns_theta_full 28.24
_diffrn_reflns_theta_max 28.24
_diffrn_reflns_theta_min 1.92
_exptl_absorpt_coefficient_mu 88.080
_exptl_absorpt_correction_T_max 0.22
_exptl_absorpt_correction_T_min 0.15
_exptl_absorpt_correction_type empirical
_exptl_absorpt_process_details SADABS
_exptl_crystal_colour metallic
_exptl_crystal_density_diffrn 9.593
_exptl_crystal_description 'IRREGULAR BLOCK'
_exptl_crystal_F_000 8008
_exptl_crystal_size_max 0.022
_exptl_crystal_size_mid 0.019
_exptl_crystal_size_min 0.017
_refine_diff_density_max 1.722
_refine_diff_density_min -2.281
_refine_diff_density_rms 0.332
_refine_ls_extinction_method none
_refine_ls_goodness_of_fit_ref 1.055
_refine_ls_matrix_type full
_refine_ls_number_parameters 41
_refine_ls_number_reflns 782
_refine_ls_number_restraints 0
_refine_ls_restrained_S_all 1.055
_refine_ls_R_factor_all 0.0314
_refine_ls_R_factor_gt 0.0230
_refine_ls_shift/su_max 0.000
_refine_ls_shift/su_mean 0.000
_refine_ls_structure_factor_coef Fsqd
_refine_ls_weighting_details 'calc w=1/[\s^2^(Fo^2^)+(0.0210P)^2^+29.3949P] where P=(Fo^2^+2Fc^2^)/3'
_refine_ls_weighting_scheme calc
_refine_ls_wR_factor_gt 0.0445
_refine_ls_wR_factor_ref 0.0468
_reflns_number_gt 664
_reflns_number_total 782
_reflns_threshold_expression >2sigma(I)
_cod_data_source_file ic300866q_si_002_7.cif
_cod_data_source_block crystal-S3
_cod_database_code 4330041

loop_
_symmetry_equiv_pos_as_xyz
'x, y, z'
'-x, -y, z'
'-x, y, -z'
'x, -y, -z'
'z, x, y'
'z, -x, -y'
'-z, -x, y'
'-z, x, -y'
'y, z, x'
'-y, z, -x'
'y, -z, -x'
'-y, -z, x'
'x+1/2, y+1/2, z+1/2'
'-x+1/2, -y+1/2, z+1/2'
'-x+1/2, y+1/2, -z+1/2'
'x+1/2, -y+1/2, -z+1/2'
'z+1/2, x+1/2, y+1/2'
'z+1/2, -x+1/2, -y+1/2'
'-z+1/2, -x+1/2, y+1/2'
'-z+1/2, x+1/2, -y+1/2'
'y+1/2, z+1/2, x+1/2'
'-y+1/2, z+1/2, -x+1/2'
'y+1/2, -z+1/2, -x+1/2'
'-y+1/2, -z+1/2, x+1/2'
'-x, -y, -z'
'x, y, -z'
'x, -y, z'
'-x, y, z'
'-z, -x, -y'
'-z, x, y'
'z, x, -y'
'z, -x, y'
'-y, -z, -x'
'y, -z, x'
'-y, z, x'
'y, z, -x'
'-x+1/2, -y+1/2, -z+1/2'
'x+1/2, y+1/2, -z+1/2'
'x+1/2, -y+1/2, z+1/2'
'-x+1/2, y+1/2, z+1/2'
'-z+1/2, -x+1/2, -y+1/2'
'-z+1/2, x+1/2, y+1/2'
'z+1/2, x+1/2, -y+1/2'
'z+1/2, -x+1/2, y+1/2'
'-y+1/2, -z+1/2, -x+1/2'
'y+1/2, -z+1/2, x+1/2'
'-y+1/2, z+1/2, x+1/2'
'y+1/2, z+1/2, -x+1/2'

loop_
_atom_site_label
_atom_site_type_symbol
_atom_site_fract_x
_atom_site_fract_y
_atom_site_fract_z
_atom_site_U_iso_or_equiv
_atom_site_adp_type
_atom_site_occupancy
_atom_site_symmetry_multiplicity
_atom_site_calc_flag
_atom_site_refinement_flags
Au1 Au 0.15505(2) 0.40446(2) 0.18698(2) 0.01877(11) Uani 1 1 d .
Au2 Au 0.0000 0.15968(3) 0.09691(3) 0.01603(12) Uani 1 2 d S
Sn3 Sn 0.0000 0.31165(5) 0.18578(5) 0.01555(18) Uani 1 2 d S
Au4 Au 0.10422(13) 0.0000 0.5000 0.0303(7) Uani 0.258(7) 4 d SP
Sn4 Sn 0.10422(13) 0.0000 0.5000 0.0303(7) Uani 0.242(7) 4 d SP
Au5 Au 0.0000 0.0000 0.0000 0.0127(3) Uani 1 24 d S
Na1 Na 0.0000 0.1219(3) 0.3011(3) 0.0244(11) Uani 1 2 d S
Na2 Na 0.1894(2) 0.1894(2) 0.1894(2) 0.0233(13) Uani 1 3 d S
Na3 Na 0.0000 0.5000 0.2997(5) 0.0280(17) Uani 1 4 d S

loop_
_atom_site_aniso_label
_atom_site_aniso_U_11
_atom_site_aniso_U_22
_atom_site_aniso_U_33
_atom_site_aniso_U_23
_atom_site_aniso_U_13
_atom_site_aniso_U_12
Au1 0.01728(18) 0.01735(18) 0.02167(19) 0.00052(12) 0.00183(12) -0.00222(12)
Au2 0.0178(2) 0.0146(2) 0.0156(2) -0.00254(17) 0.000 0.000
Sn3 0.0140(4) 0.0157(4) 0.0169(4) -0.0037(3) 0.000 0.000
Au4 0.0331(12) 0.0241(11) 0.0338(12) 0.000 0.000 0.000
Sn4 0.0331(12) 0.0241(11) 0.0338(12) 0.000 0.000 0.000
Au5 0.0127(3) 0.0127(3) 0.0127(3) 0.000 0.000 0.000
Na1 0.025(3) 0.027(3) 0.021(3) -0.002(2) 0.000 0.000
Na2 0.0233(13) 0.0233(13) 0.0233(13) -0.0015(14) -0.0015(14) -0.0015(14)
Na3 0.027(4) 0.025(4) 0.032(4) 0.000 0.000 0.000

loop_
_atom_type_symbol
_atom_type_description
_atom_type_scat_dispersion_real
_atom_type_scat_dispersion_imag
_atom_type_scat_source
Na Na 0.0362 0.0249 'International Tables Vol C Tables 4.2.6.8 and 6.1.1.4'
Sn Sn -0.6537 1.4246 'International Tables Vol C Tables 4.2.6.8 and 6.1.1.4'
Au Au -2.0133 8.8022 'International Tables Vol C Tables 4.2.6.8 and 6.1.1.4'

loop_
_geom_angle_atom_site_label_1
_geom_angle_atom_site_label_2
_geom_angle_atom_site_label_3
_geom_angle
_geom_angle_site_symmetry_1
_geom_angle_site_symmetry_3
Sn3 Au1 Sn3 179.91(3) . 41
Sn3 Au1 Au1 120.902(16) . 27_565
Sn3 Au1 Au1 59.025(11) 41 27_565
Sn3 Au1 Au1 59.66(2) . 45
Sn3 Au1 Au1 120.31(2) 41 45
Au1 Au1 Au1 118.441(10) 27_565 45
Sn3 Au1 Au1 122.94(2) . 41
Sn3 Au1 Au1 57.149(16) 41 41
Au1 Au1 Au1 108.056(9) 27_565 41
Au1 Au1 Au1 119.956(1) 45 41
Sn3 Au1 Sn4 65.010(18) . 9
Sn3 Au1 Sn4 114.947(16) 41 9
Au1 Au1 Sn4 61.470(10) 27_565 9
Au1 Au1 Sn4 109.13(3) 45 9
Au1 Au1 Sn4 126.07(4) 41 9
Sn3 Au1 Au4 65.010(18) . 9
Sn3 Au1 Au4 114.947(16) 41 9
Au1 Au1 Au4 61.470(10) 27_565 9
Au1 Au1 Au4 109.13(3) 45 9
Au1 Au1 Au4 126.07(4) 41 9
Sn4 Au1 Au4 0.0 9 9
Sn3 Au1 Na3 67.14(4) . .
Sn3 Au1 Na3 112.78(3) 41 .
Au1 Au1 Na3 63.51(4) 27_565 .
Au1 Au1 Na3 63.58(9) 45 .
Au1 Au1 Na3 169.93(4) 41 .
Sn4 Au1 Na3 56.19(12) 9 .
Au4 Au1 Na3 56.19(12) 9 .
Sn3 Au1 Na3 113.79(11) . 41
Sn3 Au1 Na3 66.23(11) 41 41
Au1 Au1 Na3 63.588(15) 27_565 41
Au1 Au1 Na3 173.43(12) 45 41
Au1 Au1 Na3 63.25(11) 41 41
Sn4 Au1 Na3 65.84(13) 9 41
Au4 Au1 Na3 65.84(13) 9 41
Na3 Au1 Na3 114.343(10) . 41
Sn3 Au1 Na1 67.50(8) . 9
Sn3 Au1 Na1 112.57(8) 41 9
Au1 Au1 Na1 118.55(7) 27_565 9
Au1 Au1 Na1 115.89(7) 45 9
Au1 Au1 Na1 64.28(9) 41 9
Sn4 Au1 Na1 75.62(9) 9 9
Au4 Au1 Na1 75.62(9) 9 9
Na3 Au1 Na1 123.88(13) . 9
Na3 Au1 Na1 59.47(8) 41 9
Sn3 Au1 Na2 68.18(7) . .
Sn3 Au1 Na2 111.89(7) 41 .
Au1 Au1 Na2 170.90(7) 27_565 .
Au1 Au1 Na2 64.50(3) 45 .
Au1 Au1 Na2 64.50(3) 41 .
Sn4 Au1 Na2 126.77(9) 9 .
Au4 Au1 Na2 126.77(9) 9 .
Na3 Au1 Na2 123.28(5) . .
Na3 Au1 Na2 114.57(5) 41 .
Na1 Au1 Na2 64.02(11) 9 .
Sn3 Au1 Na1 113.78(8) . 41
Sn3 Au1 Na1 66.16(8) 41 41
Au1 Au1 Na1 64.02(4) 27_565 41
Au1 Au1 Na1 63.25(6) 45 41
Au1 Au1 Na1 112.81(8) 41 41
Sn4 Au1 Na1 108.00(7) 9 41
Au4 Au1 Na1 108.00(7) 9 41
Na3 Au1 Na1 59.26(12) . 41
Na3 Au1 Na1 121.70(7) 41 41
Na1 Au1 Na1 176.38(13) 9 41
Na2 Au1 Na1 113.02(9) . 41
Sn3 Au2 Au5 179.06(3) . .
Sn3 Au2 Au2 120.319(19) . 26
Au5 Au2 Au2 58.746(9) . 26
Sn3 Au2 Au2 121.550(10) . 10
Au5 Au2 Au2 58.165(2) . 10
Au2 Au2 Au2 60.540(10) 26 10
Sn3 Au2 Au2 122.596(19) . 30
Au5 Au2 Au2 58.165(2) . 30
Au2 Au2 Au2 108.574(11) 26 30
Au2 Au2 Au2 60.0 10 30
Sn3 Au2 Au2 122.596(19) . 5
Au5 Au2 Au2 58.165(2) . 5
Au2 Au2 Au2 108.574(11) 26 5
Au2 Au2 Au2 107.282(14) 10 5
Au2 Au2 Au2 58.92(2) 30 5
Sn3 Au2 Au2 121.550(10) . 9
Au5 Au2 Au2 58.165(2) . 9
Au2 Au2 Au2 60.540(10) 26 9
Au2 Au2 Au2 108.259(5) 10 9
Au2 Au2 Au2 107.282(14) 30 9
Au2 Au2 Au2 60.0 5 9
Sn3 Au2 Na1 70.16(9) . .
Au5 Au2 Na1 110.78(9) . .
Au2 Au2 Na1 169.53(9) 26 .
Au2 Au2 Na1 115.20(4) 10 .
Au2 Au2 Na1 62.58(8) 30 .
Au2 Au2 Na1 62.58(8) 5 .
Au2 Au2 Na1 115.20(4) 9 .
Sn3 Au2 Na1 69.64(6) . 9
Au5 Au2 Na1 109.62(6) . 9
Au2 Au2 Na1 62.57(4) 26 9
Au2 Au2 Na1 117.21(6) 10 9
Au2 Au2 Na1 167.56(7) 30 9
Au2 Au2 Na1 113.99(9) 5 9
Au2 Au2 Na1 61.19(9) 9 9
Na1 Au2 Na1 125.11(11) . 9
Sn3 Au2 Na1 69.64(6) . 10
Au5 Au2 Na1 109.62(6) . 10
Au2 Au2 Na1 62.57(4) 26 10
Au2 Au2 Na1 61.19(9) 10 10
Au2 Au2 Na1 113.99(9) 30 10
Au2 Au2 Na1 167.56(7) 5 10
Au2 Au2 Na1 117.21(6) 9 10
Na1 Au2 Na1 125.11(10) . 10
Na1 Au2 Na1 70.83(17) 9 10
Sn3 Au2 Na2 70.13(6) . .
Au5 Au2 Na2 110.17(6) . .
Au2 Au2 Na2 115.76(3) 26 .
Au2 Au2 Na2 168.30(6) 10 .
Au2 Au2 Na2 114.35(3) 30 .
Au2 Au2 Na2 62.43(5) 5 .
Au2 Au2 Na2 62.43(5) 9 .
Na1 Au2 Na2 66.30(3) . .
Na1 Au2 Na2 65.83(7) 9 .
Na1 Au2 Na2 128.45(10) 10 .
Sn3 Au2 Na2 70.13(6) . 28
Au5 Au2 Na2 110.17(6) . 28
Au2 Au2 Na2 115.76(3) 26 28
Au2 Au2 Na2 62.43(5) 10 28
Au2 Au2 Na2 62.43(5) 30 28
Au2 Au2 Na2 114.35(3) 5 28
Au2 Au2 Na2 168.30(6) 9 28
Na1 Au2 Na2 66.30(3) . 28
Na1 Au2 Na2 128.45(10) 9 28
Na1 Au2 Na2 65.83(7) 10 28
Na2 Au2 Na2 125.69(8) . 28
Au2 Sn3 Au1 116.530(17) . .
Au2 Sn3 Au1 116.530(17) . 28
Au1 Sn3 Au1 118.19(3) . 28
Au2 Sn3 Au1 116.05(3) . 45
Au1 Sn3 Au1 63.189(13) . 45
Au1 Sn3 Au1 115.60(3) 28 45
Au2 Sn3 Au1 116.05(3) . 23_455
Au1 Sn3 Au1 115.60(3) . 23_455
Au1 Sn3 Au1 63.189(13) 28 23_455
Au1 Sn3 Au1 61.95(2) 45 23_455
Au2 Sn3 Sn4 126.27(4) . 9
Au1 Sn3 Sn4 62.052(18) . 9
Au1 Sn3 Sn4 62.052(18) 28 9
Au1 Sn3 Sn4 109.51(4) 45 9
Au1 Sn3 Sn4 109.51(4) 23_455 9
Au2 Sn3 Au4 126.27(4) . 9
Au1 Sn3 Au4 62.052(18) . 9
Au1 Sn3 Au4 62.052(18) 28 9
Au1 Sn3 Au4 109.51(4) 45 9
Au1 Sn3 Au4 109.51(4) 23_455 9
Sn4 Sn3 Au4 0.00(7) 9 9
Au2 Sn3 Na3 179.15(11) . .
Au1 Sn3 Na3 63.71(4) . .
Au1 Sn3 Na3 63.71(4) 28 .
Au1 Sn3 Na3 63.25(9) 45 .
Au1 Sn3 Na3 63.25(9) 23_455 .
Sn4 Sn3 Na3 54.58(12) 9 .
Au4 Sn3 Na3 54.58(12) 9 .
Au2 Sn3 Na1 61.62(8) . .
Au1 Sn3 Na1 115.81(3) . .
Au1 Sn3 Na1 115.81(3) 28 .
Au1 Sn3 Na1 63.96(7) 45 .
Au1 Sn3 Na1 63.96(7) 23_455 .
Sn4 Sn3 Na1 172.12(9) 9 .
Au4 Sn3 Na1 172.12(9) 9 .
Na3 Sn3 Na1 117.54(14) . .
Au2 Sn3 Na1 62.46(8) . 10
Au1 Sn3 Na1 120.00(8) . 10
Au1 Sn3 Na1 63.87(8) 28 10
Au1 Sn3 Na1 176.76(8) 45 10
Au1 Sn3 Na1 115.74(7) 23_455 10
Sn4 Sn3 Na1 73.23(9) 9 10
Au4 Sn3 Na1 73.23(9) 9 10
Na3 Sn3 Na1 118.21(12) . 10
Na1 Sn3 Na1 113.17(13) . 10
Au2 Sn3 Na1 62.46(8) . 9
Au1 Sn3 Na1 63.87(8) . 9
Au1 Sn3 Na1 120.00(8) 28 9
Au1 Sn3 Na1 115.74(7) 45 9
Au1 Sn3 Na1 176.76(8) 23_455 9
Sn4 Sn3 Na1 73.23(9) 9 9
Au4 Sn3 Na1 73.23(9) 9 9
Na3 Sn3 Na1 118.21(12) . 9
Na1 Sn3 Na1 113.17(13) . 9
Na1 Sn3 Na1 66.47(14) 10 9
Au2 Sn3 Na2 62.62(10) . 28
Au1 Sn3 Na2 177.67(4) . 28
Au1 Sn3 Na2 63.74(8) 28 28
Au1 Sn3 Na2 115.00(4) 45 28
Au1 Sn3 Na2 63.76(8) 23_455 28
Sn4 Sn3 Na2 120.26(5) 9 28
Au4 Sn3 Na2 120.26(5) 9 28
Na3 Sn3 Na2 117.10(11) . 28
Na1 Sn3 Na2 61.86(4) . 28
Na1 Sn3 Na2 61.80(8) 10 28
Na1 Sn3 Na2 116.63(11) 9 28
Na3 Au4 Au1 65.56(4) 5 31_556
Na3 Au4 Au1 65.56(4) 5 32
Au1 Au4 Au1 131.13(7) 31_556 32
Na3 Au4 Au1 65.56(4) 5 5
Au1 Au4 Au1 57.06(2) 31_556 5
Au1 Au4 Au1 101.62(4) 32 5
Na3 Au4 Au1 65.56(4) 5 6_556
Au1 Au4 Au1 101.62(4) 31_556 6_556
Au1 Au4 Au1 57.06(2) 32 6_556
Au1 Au4 Au1 131.13(7) 5 6_556
Na3 Au4 Sn3 66.59(4) 5 6_556
Au1 Au4 Sn3 52.938(17) 31_556 6_556
Au1 Au4 Sn3 105.90(4) 32 6_556
Au1 Au4 Sn3 105.90(4) 5 6_556
Au1 Au4 Sn3 52.938(17) 6_556 6_556
Na3 Au4 Sn3 66.59(4) 5 5
Au1 Au4 Sn3 105.90(4) 31_556 5
Au1 Au4 Sn3 52.938(17) 32 5
Au1 Au4 Sn3 52.938(17) 5 5
Au1 Au4 Sn3 105.90(4) 6_556 5
Sn3 Au4 Sn3 133.17(7) 6_556 5
Na3 Au4 Au4 180.0 5 25_556
Au1 Au4 Au4 114.44(4) 31_556 25_556
Au1 Au4 Au4 114.44(4) 32 25_556
Au1 Au4 Au4 114.44(4) 5 25_556
Au1 Au4 Au4 114.44(4) 6_556 25_556
Sn3 Au4 Au4 113.41(4) 6_556 25_556
Sn3 Au4 Au4 113.41(4) 5 25_556
Na3 Au4 Sn4 180.0 5 25_556
Au1 Au4 Sn4 114.44(4) 31_556 25_556
Au1 Au4 Sn4 114.44(4) 32 25_556
Au1 Au4 Sn4 114.44(4) 5 25_556
Au1 Au4 Sn4 114.44(4) 6_556 25_556
Sn3 Au4 Sn4 113.41(4) 6_556 25_556
Sn3 Au4 Sn4 113.41(4) 5 25_556
Au4 Au4 Sn4 0.0 25_556 25_556
Na3 Au4 Na3 117.49(7) 5 21_445
Au1 Au4 Na3 151.464(9) 31_556 21_445
Au1 Au4 Na3 60.22(5) 32 21_445
Au1 Au4 Na3 151.464(9) 5 21_445
Au1 Au4 Na3 60.22(5) 6_556 21_445
Sn3 Au4 Na3 100.57(2) 6_556 21_445
Sn3 Au4 Na3 100.57(2) 5 21_445
Au4 Au4 Na3 62.51(7) 25_556 21_445
Sn4 Au4 Na3 62.51(7) 25_556 21_445
Na3 Au4 Na3 117.49(7) 5 45
Au1 Au4 Na3 60.22(5) 31_556 45
Au1 Au4 Na3 151.464(9) 32 45
Au1 Au4 Na3 60.22(5) 5 45
Au1 Au4 Na3 151.464(9) 6_556 45
Sn3 Au4 Na3 100.57(2) 6_556 45
Sn3 Au4 Na3 100.57(2) 5 45
Au4 Au4 Na3 62.51(7) 25_556 45
Sn4 Au4 Na3 62.51(7) 25_556 45
Na3 Au4 Na3 125.02(13) 21_445 45
Au2 Au5 Au2 180.000(17) 29 5
Au2 Au5 Au2 63.670(5) 29 33
Au2 Au5 Au2 116.330(5) 5 33
Au2 Au5 Au2 116.330(5) 29 9
Au2 Au5 Au2 63.670(5) 5 9
Au2 Au5 Au2 180.000(17) 33 9
Au2 Au5 Au2 116.330(5) 29 .
Au2 Au5 Au2 63.670(5) 5 .
Au2 Au5 Au2 116.330(5) 33 .
Au2 Au5 Au2 63.670(5) 9 .
Au2 Au5 Au2 63.670(5) 29 25
Au2 Au5 Au2 116.330(5) 5 25
Au2 Au5 Au2 63.670(5) 33 25
Au2 Au5 Au2 116.330(5) 9 25
Au2 Au5 Au2 180.000(17) . 25
Au2 Au5 Au2 117.491(18) 29 30
Au2 Au5 Au2 62.509(18) 5 30
Au2 Au5 Au2 63.670(5) 33 30
Au2 Au5 Au2 116.330(5) 9 30
Au2 Au5 Au2 63.670(5) . 30
Au2 Au5 Au2 116.330(5) 25 30
Au2 Au5 Au2 62.509(18) 29 6
Au2 Au5 Au2 117.491(18) 5 6
Au2 Au5 Au2 116.330(5) 33 6
Au2 Au5 Au2 63.670(5) 9 6
Au2 Au5 Au2 116.330(5) . 6
Au2 Au5 Au2 63.670(5) 25 6
Au2 Au5 Au2 180.000(17) 30 6
Au2 Au5 Au2 116.330(5) 29 34
Au2 Au5 Au2 63.670(5) 5 34
Au2 Au5 Au2 117.491(18) 33 34
Au2 Au5 Au2 62.509(18) 9 34
Au2 Au5 Au2 116.330(5) . 34
Au2 Au5 Au2 63.670(5) 25 34
Au2 Au5 Au2 116.330(5) 30 34
Au2 Au5 Au2 63.670(5) 6 34
Au2 Au5 Au2 63.670(5) 29 10
Au2 Au5 Au2 116.330(5) 5 10
Au2 Au5 Au2 62.509(18) 33 10
Au2 Au5 Au2 117.491(18) 9 10
Au2 Au5 Au2 63.670(5) . 10
Au2 Au5 Au2 116.330(5) 25 10
Au2 Au5 Au2 63.670(5) 30 10
Au2 Au5 Au2 116.330(5) 6 10
Au2 Au5 Au2 180.000(17) 34 10
Au2 Au5 Au2 63.670(5) 29 26
Au2 Au5 Au2 116.330(5) 5 26
Au2 Au5 Au2 116.330(5) 33 26
Au2 Au5 Au2 63.670(5) 9 26
Au2 Au5 Au2 62.509(18) . 26
Au2 Au5 Au2 117.491(18) 25 26
Au2 Au5 Au2 116.330(5) 30 26
Au2 Au5 Au2 63.670(5) 6 26
Au2 Au5 Au2 116.330(5) 34 26
Au2 Au5 Au2 63.670(5) 10 26
Au2 Au5 Au2 116.330(5) 29 2
Au2 Au5 Au2 63.670(5) 5 2
Au2 Au5 Au2 63.670(5) 33 2
Au2 Au5 Au2 116.330(5) 9 2
Au2 Au5 Au2 117.491(18) . 2
Au2 Au5 Au2 62.509(18) 25 2
Au2 Au5 Au2 63.670(5) 30 2
Au2 Au5 Au2 116.330(5) 6 2
Au2 Au5 Au2 63.670(5) 34 2
Au2 Au5 Au2 116.330(5) 10 2
Au2 Au5 Au2 180.000(17) 26 2
Au2 Na1 Au2 56.24(8) . 30
Au2 Na1 Au2 56.24(8) . 5
Au2 Na1 Au2 54.85(8) 30 5
Au2 Na1 Na3 148.0(2) . 45
Au2 Na1 Na3 146.93(12) 30 45
Au2 Na1 Na3 146.93(12) 5 45
Au2 Na1 Au1 116.24(8) . 5
Au2 Na1 Au1 143.95(13) 30 5
Au2 Na1 Au1 90.67(4) 5 5
Na3 Na1 Au1 59.94(7) 45 5
Au2 Na1 Au1 116.24(8) . 30
Au2 Na1 Au1 90.67(4) 30 30
Au2 Na1 Au1 143.95(13) 5 30
Na3 Na1 Au1 59.94(7) 45 30
Au1 Na1 Au1 119.75(14) 5 30
Au2 Na1 Au1 92.19(12) . 45
Au2 Na1 Au1 147.63(17) 30 45
Au2 Na1 Au1 116.17(8) 5 45
Na3 Na1 Au1 59.46(14) 45 45
Au1 Na1 Au1 52.47(5) 5 45
Au1 Na1 Au1 98.55(12) 30 45
Au2 Na1 Au1 92.19(12) . 23_455
Au2 Na1 Au1 116.17(8) 30 23_455
Au2 Na1 Au1 147.63(17) 5 23_455
Na3 Na1 Au1 59.46(14) 45 23_455
Au1 Na1 Au1 98.55(12) 5 23_455
Au1 Na1 Au1 52.47(5) 30 23_455
Au1 Na1 Au1 51.96(8) 45 23_455
Au2 Na1 Sn3 48.23(7) . .
Au2 Na1 Sn3 98.39(12) 30 .
Au2 Na1 Sn3 98.39(12) 5 .
Na3 Na1 Sn3 99.79(19) 45 .
Au1 Na1 Sn3 96.74(10) 5 .
Au1 Na1 Sn3 96.74(10) 30 .
Au1 Na1 Sn3 49.89(7) 45 .
Au1 Na1 Sn3 49.89(7) 23_455 .
Au2 Na1 Sn3 98.40(10) . 30
Au2 Na1 Sn3 47.90(5) 30 30
Au2 Na1 Sn3 95.67(12) 5 30
Na3 Na1 Sn3 99.03(12) 45 30
Au1 Na1 Sn3 141.60(16) 5 30
Au1 Na1 Sn3 48.63(3) 30 30
Au1 Na1 Sn3 146.78(12) 45 30
Au1 Na1 Sn3 96.02(4) 23_455 30
Sn3 Na1 Sn3 119.53(8) . 30
Au2 Na1 Sn3 98.40(10) . 5
Au2 Na1 Sn3 95.67(12) 30 5
Au2 Na1 Sn3 47.90(5) 5 5
Na3 Na1 Sn3 99.03(12) 45 5
Au1 Na1 Sn3 48.63(3) 5 5
Au1 Na1 Sn3 141.60(16) 30 5
Au1 Na1 Sn3 96.02(4) 45 5
Au1 Na1 Sn3 146.78(12) 23_455 5
Sn3 Na1 Sn3 119.53(8) . 5
Sn3 Na1 Sn3 113.25(14) 30 5
Au2 Na1 Na2 57.93(10) . 28
Au2 Na1 Na2 57.60(9) 30 28
Au2 Na1 Na2 102.87(15) 5 28
Na3 Na1 Na2 110.14(15) 45 28
Au1 Na1 Na2 154.07(17) 5 28
Au1 Na1 Na2 58.33(8) 30 28
Au1 Na1 Na2 101.61(13) 45 28
Au1 Na1 Na2 58.65(10) 23_455 28
Sn3 Na1 Na2 59.80(7) . 28
Sn3 Na1 Na2 59.74(3) 30 28
Sn3 Na1 Na2 150.62(18) 5 28
Na2 Na2 Au2 147.70(6) 37 9
Na2 Na2 Au2 147.70(6) 37 .
Au2 Na2 Au2 55.14(9) 9 .
Na2 Na2 Au2 147.70(6) 37 5
Au2 Na2 Au2 55.14(9) 9 5
Au2 Na2 Au2 55.14(9) . 5
Na2 Na2 Au1 61.80(9) 37 9
Au2 Na2 Au1 89.58(4) 9 9
Au2 Na2 Au1 143.94(12) . 9
Au2 Na2 Au1 113.39(6) 5 9
Na2 Na2 Au1 61.80(9) 37 .
Au2 Na2 Au1 113.39(6) 9 .
Au2 Na2 Au1 89.58(4) . .
Au2 Na2 Au1 143.94(12) 5 .
Au1 Na2 Au1 99.50(12) 9 .
Na2 Na2 Au1 61.80(9) 37 5
Au2 Na2 Au1 143.94(12) 9 5
Au2 Na2 Au1 113.39(6) . 5
Au2 Na2 Au1 89.58(4) 5 5
Au1 Na2 Au1 99.50(12) 9 5
Au1 Na2 Au1 99.50(12) . 5
Na2 Na2 Au1 60.87(9) 37 45
Au2 Na2 Au1 144.55(12) 9 45
Au2 Na2 Au1 90.35(4) . 45
Au2 Na2 Au1 114.44(6) 5 45
Au1 Na2 Au1 122.67(18) 9 45
Au1 Na2 Au1 52.05(5) . 45
Au1 Na2 Au1 52.05(5) 5 45
Na2 Na2 Au1 60.87(9) 37 37
Au2 Na2 Au1 114.44(6) 9 37
Au2 Na2 Au1 144.55(12) . 37
Au2 Na2 Au1 90.35(4) 5 37
Au1 Na2 Au1 52.05(5) 9 37
Au1 Na2 Au1 122.67(18) . 37
Au1 Na2 Au1 52.05(5) 5 37
Au1 Na2 Au1 98.31(11) 45 37
Na2 Na2 Au1 60.87(9) 37 41
Au2 Na2 Au1 90.35(4) 9 41
Au2 Na2 Au1 114.44(6) . 41
Au2 Na2 Au1 144.55(12) 5 41
Au1 Na2 Au1 52.05(5) 9 41
Au1 Na2 Au1 52.05(5) . 41
Au1 Na2 Au1 122.67(18) 5 41
Au1 Na2 Au1 98.31(11) 45 41
Au1 Na2 Au1 98.31(11) 37 41
Na2 Na2 Sn3 100.45(10) 37 9
Au2 Na2 Sn3 47.25(4) 9 9
Au2 Na2 Sn3 96.61(12) . 9
Au2 Na2 Sn3 95.96(12) 5 9
Au1 Na2 Sn3 48.081(16) 9 9
Au1 Na2 Sn3 95.28(3) . 9
Au1 Na2 Sn3 146.42(10) 5 9
Au1 Na2 Sn3 146.65(10) 45 9
Au1 Na2 Sn3 94.70(4) 37 9
Au1 Na2 Sn3 49.271(19) 41 9
Na2 Na2 Sn3 100.45(10) 37 .
Au2 Na2 Sn3 95.96(12) 9 .
Au2 Na2 Sn3 47.25(4) . .
Au2 Na2 Sn3 96.61(12) 5 .
Au1 Na2 Sn3 146.42(10) 9 .
Au1 Na2 Sn3 48.081(16) . .
Au1 Na2 Sn3 95.28(3) 5 .
Au1 Na2 Sn3 49.271(19) 45 .
Au1 Na2 Sn3 146.65(10) 37 .
Au1 Na2 Sn3 94.70(4) 41 .
Sn3 Na2 Sn3 116.79(6) 9 .
Sn4 Na3 Au4 0.0 9 9
Sn4 Na3 Na1 111.51(16) 9 18_455
Au4 Na3 Na1 111.51(16) 9 18_455
Sn4 Na3 Na1 111.51(16) 9 41
Au4 Na3 Na1 111.51(16) 9 41
Na1 Na3 Na1 137.0(3) 18_455 41
Sn4 Na3 Au1 58.24(11) 9 28
Au4 Na3 Au1 58.24(11) 9 28
Na1 Na3 Au1 61.28(8) 18_455 28
Na1 Na3 Au1 150.05(9) 41 28
Sn4 Na3 Au1 58.24(11) 9 27_565
Au4 Na3 Au1 58.24(11) 9 27_565
Na1 Na3 Au1 150.05(9) 18_455 27_565
Na1 Na3 Au1 61.28(8) 41 27_565
Au1 Na3 Au1 116.5(2) 28 27_565
Sn4 Na3 Au1 58.24(11) 9 .
Au4 Na3 Au1 58.24(11) 9 .
Na1 Na3 Au1 150.05(9) 18_455 .
Na1 Na3 Au1 61.28(8) 41 .
Au1 Na3 Au1 92.75(15) 28 .
Au1 Na3 Au1 52.98(7) 27_565 .
Sn4 Na3 Au1 58.24(11) 9 2_565
Au4 Na3 Au1 58.24(11) 9 2_565
Na1 Na3 Au1 61.28(8) 18_455 2_565
Na1 Na3 Au1 150.05(9) 41 2_565
Au1 Na3 Au1 52.98(7) 28 2_565
Au1 Na3 Au1 92.75(15) 27_565 2_565
Au1 Na3 Au1 116.5(2) . 2_565
Sn4 Na3 Au1 102.16(13) 9 22
Au4 Na3 Au1 102.16(13) 9 22
Na1 Na3 Au1 109.67(12) 18_455 22
Na1 Na3 Au1 60.59(5) 41 22
Au1 Na3 Au1 145.20(13) 28 22
Au1 Na3 Au1 53.17(2) 27_565 22
Au1 Na3 Au1 100.21(5) . 22
Au1 Na3 Au1 92.55(4) 2_565 22
Sn4 Na3 Au1 102.16(13) 9 23_455
Au4 Na3 Au1 102.16(13) 9 23_455
Na1 Na3 Au1 60.59(5) 18_455 23_455
Na1 Na3 Au1 109.67(12) 41 23_455
Au1 Na3 Au1 53.17(2) 28 23_455
Au1 Na3 Au1 145.20(13) 27_565 23_455
Au1 Na3 Au1 92.55(4) . 23_455
Au1 Na3 Au1 100.21(5) 2_565 23_455
Au1 Na3 Au1 155.7(3) 22 23_455
Sn4 Na3 Au1 102.16(13) 9 48_455
Au4 Na3 Au1 102.16(13) 9 48_455
Na1 Na3 Au1 60.59(5) 18_455 48_455
Na1 Na3 Au1 109.67(12) 41 48_455
Au1 Na3 Au1 100.21(5) 28 48_455
Au1 Na3 Au1 92.55(4) 27_565 48_455
Au1 Na3 Au1 145.20(13) . 48_455
Au1 Na3 Au1 53.17(2) 2_565 48_455
Au1 Na3 Au1 52.82(3) 22 48_455
Au1 Na3 Au1 121.03(10) 23_455 48_455
Sn4 Na3 Au1 102.16(13) 9 45
Au4 Na3 Au1 102.16(13) 9 45
Na1 Na3 Au1 109.67(12) 18_455 45
Na1 Na3 Au1 60.59(5) 41 45
Au1 Na3 Au1 92.55(4) 28 45
Au1 Na3 Au1 100.21(5) 27_565 45
Au1 Na3 Au1 53.17(2) . 45
Au1 Na3 Au1 145.20(13) 2_565 45
Au1 Na3 Au1 121.03(10) 22 45
Au1 Na3 Au1 52.82(3) 23_455 45
Au1 Na3 Au1 155.7(3) 48_455 45

loop_
_geom_bond_atom_site_label_1
_geom_bond_atom_site_label_2
_geom_bond_distance
_geom_bond_site_symmetry_2
Au1 Sn3 2.7141(5) .
Au1 Sn3 2.7883(8) 41
Au1 Au1 2.8701(7) 27_565
Au1 Au1 2.8834(4) 45
Au1 Au1 2.8834(4) 41
Au1 Sn4 3.0045(9) 9
Au1 Au4 3.0045(9) 9
Au1 Na3 3.217(4) .
Au1 Na3 3.2261(16) 41
Au1 Na1 3.247(2) 9
Au1 Na2 3.271(3) .
Au1 Na1 3.276(4) 41
Au2 Sn3 2.6442(9) .
Au2 Au5 2.8054(5) .
Au2 Au2 2.9111(9) 26
Au2 Au2 2.9596(5) 10
Au2 Au2 2.9596(5) 30
Au2 Au2 2.9596(5) 5
Au2 Au2 2.9596(5) 9
Au2 Na1 3.119(5) .
Au2 Na1 3.160(4) 9
Au2 Na1 3.160(4) 10
Au2 Na2 3.197(5) .
Au2 Na2 3.197(5) 28
Sn3 Au1 2.7141(5) 28
Sn3 Au1 2.7883(8) 45
Sn3 Au1 2.7883(8) 23_455
Sn3 Sn4 3.0828(11) 9
Sn3 Au4 3.0828(11) 9
Sn3 Na3 3.306(4) .
Sn3 Na1 3.335(5) .
Sn3 Na1 3.341(3) 10
Sn3 Na1 3.341(3) 9
Sn3 Na2 3.3863(12) 28
Au4 Na3 2.936(8) 5
Au4 Au1 3.0045(9) 31_556
Au4 Au1 3.0045(9) 32
Au4 Au1 3.0045(9) 5
Au4 Au1 3.0045(9) 6_556
Au4 Sn3 3.0828(11) 6_556
Au4 Sn3 3.0828(11) 5
Au4 Au4 3.131(4) 25_556
Au4 Sn4 3.131(4) 25_556
Au4 Na3 3.391(7) 21_445
Au4 Na3 3.391(7) 45
Au5 Au2 2.8054(5) 29
Au5 Au2 2.8054(5) 5
Au5 Au2 2.8054(5) 33
Au5 Au2 2.8054(5) 9
Au5 Au2 2.8054(5) 25
Au5 Au2 2.8054(5) 30
Au5 Au2 2.8054(5) 6
Au5 Au2 2.8054(5) 34
Au5 Au2 2.8054(5) 10
Au5 Au2 2.8054(5) 26
Au5 Au2 2.8054(5) 2
Na1 Au2 3.160(4) 30
Na1 Au2 3.160(4) 5
Na1 Na3 3.210(5) 45
Na1 Au1 3.247(2) 5
Na1 Au1 3.247(2) 30
Na1 Au1 3.276(4) 45
Na1 Au1 3.276(4) 23_455
Na1 Sn3 3.341(3) 30
Na1 Sn3 3.341(3) 5
Na1 Na2 3.455(4) 28
Na2 Na2 3.152(12) 37
Na2 Au2 3.197(5) 9
Na2 Au2 3.197(5) 5
Na2 Au1 3.271(3) 9
Na2 Au1 3.271(3) 5
Na2 Au1 3.300(3) 45
Na2 Au1 3.300(3) 37
Na2 Au1 3.300(3) 41
Na2 Sn3 3.3863(12) 9
Na3 Sn4 2.936(8) 9
Na3 Au4 2.936(8) 9
Na3 Na1 3.210(5) 18_455
Na3 Na1 3.210(5) 41
Na3 Au1 3.217(4) 28
Na3 Au1 3.217(4) 27_565
Na3 Au1 3.217(4) 2_565
Na3 Au1 3.2261(16) 22
Na3 Au1 3.2261(16) 23_455
Na3 Au1 3.2261(16) 48_455
Na3 Au1 3.2261(16) 45
